data_7707617
loop_
_publ_author_name
'Garg, Palak'
'Dange, Deepak'
'Jones, Cameron'

_publ_section_title
;
 Bulky arene-bridged bis(amide) and bis(amidinate) complexes of
 germanium(II) and tin(II).
;
_journal_issue 26
_journal_name_full 'Dalton transactions (Cambridge, England : 2003)'
_journal_page_first 9118
_journal_page_last 9122
_journal_paper_doi 10.1039/d1dt01642c
_journal_volume 50
_journal_year 2021
_chemical_formula_sum 'C22 H28 N2 Si2'
_chemical_formula_weight 376.64
_space_group_crystal_system monoclinic
_space_group_IT_number 14
_space_group_name_Hall '-P 2ybc'
_space_group_name_H-M_alt 'P 1 21/c 1'
_atom_sites_solution_hydrogens mixed
_audit_creation_method SHELXL-2016/6
_audit_update_record
;
2021-06-08 deposited with the CCDC.	2021-06-08 downloaded from the CCDC.
;
_cell_angle_alpha 90
_cell_angle_beta 96.9600(10)
_cell_angle_gamma 90
_cell_formula_units_Z 4
_cell_length_a 8.50330(10)
_cell_length_b 24.7877(2)
_cell_length_c 10.00290(10)
_cell_measurement_reflns_used 16716
_cell_measurement_temperature 123(2)
_cell_measurement_theta_max 76.8660
_cell_measurement_theta_min 4.7780
_cell_volume 2092.85(4)
_computing_cell_refinement 'CrysAlisPro 1.171.39.46 (Rigaku OD, 2018)'
_computing_data_collection 'CrysAlisPro 1.171.39.46 (Rigaku OD, 2018)'
_computing_data_reduction 'CrysAlisPro 1.171.39.46 (Rigaku OD, 2018)'
_computing_molecular_graphics xseed
_computing_publication_material Ciftab
_computing_structure_refinement 'SHELXL-2016/6 (Sheldrick, 2016)'
_computing_structure_solution 'SHELXT 2014/5 (Sheldrick, 2014)'
_diffrn_ambient_temperature 123(2)
_diffrn_measured_fraction_theta_full 0.998
_diffrn_measured_fraction_theta_max 0.998
_diffrn_measurement_device_type 'XtaLAB Synergy, Dualflex, HyPix'
_diffrn_radiation_type CuK\a
_diffrn_radiation_wavelength 1.54184
_diffrn_reflns_av_R_equivalents 0.0347
_diffrn_reflns_av_unetI/netI 0.0179
_diffrn_reflns_Laue_measured_fraction_full 0.998
_diffrn_reflns_Laue_measured_fraction_max 0.998
_diffrn_reflns_limit_h_max 10
_diffrn_reflns_limit_h_min -10
_diffrn_reflns_limit_k_max 30
_diffrn_reflns_limit_k_min -29
_diffrn_reflns_limit_l_max 12
_diffrn_reflns_limit_l_min -7
_diffrn_reflns_number 20480
_diffrn_reflns_point_group_measured_fraction_full 0.998
_diffrn_reflns_point_group_measured_fraction_max 0.998
_diffrn_reflns_theta_full 67.684
_diffrn_reflns_theta_max 68.995
_diffrn_reflns_theta_min 6.344
_diffrn_source 'micro-focus sealed X-ray tube'
_exptl_absorpt_coefficient_mu 1.583
_exptl_absorpt_correction_T_max 1.00000
_exptl_absorpt_correction_T_min 0.78354
_exptl_absorpt_correction_type multi-scan
_exptl_absorpt_process_details
;
CrysAlisPro 1.171.39.46 (Rigaku Oxford Diffraction, 2018)
Empirical absorption correction using spherical harmonics,
 implemented in SCALE3 ABSPACK scaling algorithm.
;
_exptl_crystal_colour colorless
_exptl_crystal_density_diffrn 1.195
_exptl_crystal_description block
_exptl_crystal_F_000 808
_exptl_crystal_size_max 0.190
_exptl_crystal_size_mid 0.160
_exptl_crystal_size_min 0.120
_refine_diff_density_max 0.450
_refine_diff_density_min -0.344
_refine_diff_density_rms 0.051
_refine_ls_extinction_method none
_refine_ls_goodness_of_fit_ref 1.053
_refine_ls_hydrogen_treatment mixed
_refine_ls_matrix_type full
_refine_ls_number_parameters 247
_refine_ls_number_reflns 3887
_refine_ls_number_restraints 0
_refine_ls_restrained_S_all 1.053
_refine_ls_R_factor_all 0.0373
_refine_ls_R_factor_gt 0.0365
_refine_ls_shift/su_max 0.002
_refine_ls_shift/su_mean 0.000
_refine_ls_structure_factor_coef Fsqd
_refine_ls_weighting_details 'w=1/[\s^2^(Fo^2^)+(0.0614P)^2^+0.9039P] where P=(Fo^2^+2Fc^2^)/3'
_refine_ls_weighting_scheme calc
_refine_ls_wR_factor_gt 0.0991
_refine_ls_wR_factor_ref 0.0996
_reflns_Friedel_coverage 0.000
_reflns_number_gt 3796
_reflns_number_total 3887
_reflns_threshold_expression 'I > 2\s(I)'
_cod_data_source_file d1dt01642c2.cif
_cod_data_source_block Cj1489
_cod_depositor_comments 'Adding full bibliography for 7707610--7707619.cif.'
_cod_original_sg_symbol_H-M 'P 21/c'
_cod_database_code 7707617
_shelx_shelxl_version_number 2016/6
_shelx_space_group_comment
;
The symmetry employed for this shelxl refinement is uniquely defined
by the following loop, which should always be used as a source of
symmetry information in preference to the above space-group names.
They are only intended as comments.
;
_shelx_estimated_absorpt_t_min 0.753
_shelx_estimated_absorpt_t_max 0.833

loop_
_space_group_symop_operation_xyz
'x, y, z'
'-x, y+1/2, -z+1/2'
'-x, -y, -z'
'x, -y-1/2, z-1/2'

loop_
_atom_site_label
_atom_site_type_symbol
_atom_site_fract_x
_atom_site_fract_y
_atom_site_fract_z
_atom_site_U_iso_or_equiv
_atom_site_adp_type
_atom_site_occupancy
_atom_site_site_symmetry_order
_atom_site_calc_flag
_atom_site_refinement_flags_posn
_atom_site_refinement_flags_adp
_atom_site_refinement_flags_occupancy
_atom_site_disorder_assembly
_atom_site_disorder_group
Si1 Si 0.05362(4) 0.64897(2) 0.12896(4) 0.01779(12) Uani 1 1 d . . . . .
N1 N 0.13701(15) 0.58812(5) 0.08938(12) 0.0220(3) Uani 1 1 d . . . . .
C1 C -0.20526(17) 0.68095(6) 0.26657(14) 0.0210(3) Uani 1 1 d . . . . .
H1 H -0.160042 0.715943 0.264685 0.025 Uiso 1 1 calc R U . . .
Si2 Si 0.49915(4) 0.35827(2) 0.19221(3) 0.01612(12) Uani 1 1 d . . . . .
N2 N 0.40611(15) 0.41629(5) 0.12628(12) 0.0204(3) Uani 1 1 d . . . . .
C2 C -0.34477(18) 0.67403(6) 0.32334(14) 0.0244(3) Uani 1 1 d . . . . .
H2 H -0.393919 0.704065 0.360234 0.029 Uiso 1 1 calc R U . . .
C3 C -0.41258(17) 0.62312(6) 0.32617(15) 0.0259(3) Uani 1 1 d . . . . .
H3 H -0.508448 0.618358 0.364628 0.031 Uiso 1 1 calc R U . . .
C4 C -0.34058(18) 0.57937(6) 0.27303(15) 0.0263(3) Uani 1 1 d . . . . .
H4 H -0.386965 0.544555 0.274886 0.032 Uiso 1 1 calc R U . . .
C5 C -0.20003(17) 0.58642(6) 0.21680(14) 0.0223(3) Uani 1 1 d . . . . .
H5 H -0.150912 0.556124 0.181047 0.027 Uiso 1 1 calc R U . . .
C6 C -0.12963(16) 0.63745(5) 0.21199(13) 0.0180(3) Uani 1 1 d . . . . .
H6 H 0.386(2) 0.4182(7) 0.040(2) 0.029(5) Uiso 1 1 d . . . . .
C7 C -0.0021(2) 0.68239(6) -0.03673(15) 0.0281(3) Uani 1 1 d . . . . .
H7A H 0.094083 0.691906 -0.076444 0.042 Uiso 1 1 calc R U . . .
H7B H -0.062915 0.715160 -0.023878 0.042 Uiso 1 1 calc R U . . .
H7C H -0.066620 0.657686 -0.097076 0.042 Uiso 1 1 calc R U . . .
H7 H 0.135(2) 0.5820(7) 0.008(2) 0.028(5) Uiso 1 1 d . . . . .
C8 C 0.19168(17) 0.69243(6) 0.24139(14) 0.0235(3) Uani 1 1 d . . . . .
H8A H 0.219283 0.674254 0.328060 0.035 Uiso 1 1 calc R U . . .
H8B H 0.140125 0.726939 0.255958 0.035 Uiso 1 1 calc R U . . .
H8C H 0.288112 0.698930 0.199196 0.035 Uiso 1 1 calc R U . . .
C9 C 0.20979(15) 0.54736(5) 0.17153(13) 0.0176(3) Uani 1 1 d . . . . .
C10 C 0.22095(16) 0.55025(5) 0.31238(13) 0.0190(3) Uani 1 1 d . . . . .
H10 H 0.175285 0.579699 0.354686 0.023 Uiso 1 1 calc R U . . .
C11 C 0.29929(16) 0.50970(5) 0.38921(13) 0.0189(3) Uani 1 1 d . . . . .
H11 H 0.308730 0.512268 0.484608 0.023 Uiso 1 1 calc R U . . .
C12 C 0.36449(16) 0.46537(5) 0.33089(13) 0.0183(3) Uani 1 1 d . . . . .
H12 H 0.419353 0.438410 0.385648 0.022 Uiso 1 1 calc R U . . .
C13 C 0.34811(15) 0.46102(5) 0.18986(13) 0.0171(3) Uani 1 1 d . . . . .
C14 C 0.27268(16) 0.50246(5) 0.11278(13) 0.0190(3) Uani 1 1 d . . . . .
H14 H 0.263815 0.500074 0.017372 0.023 Uiso 1 1 calc R U . . .
C15 C 0.38337(18) 0.32100(6) 0.30895(14) 0.0239(3) Uani 1 1 d . . . . .
H15A H 0.374212 0.343160 0.388778 0.036 Uiso 1 1 calc R U . . .
H15B H 0.437577 0.287161 0.336308 0.036 Uiso 1 1 calc R U . . .
H15C H 0.277370 0.313065 0.263232 0.036 Uiso 1 1 calc R U . . .
C16 C 0.52273(18) 0.31628(6) 0.04177(14) 0.0237(3) Uani 1 1 d . . . . .
H16A H 0.418166 0.305131 -0.001413 0.036 Uiso 1 1 calc R U . . .
H16B H 0.585912 0.284238 0.069530 0.036 Uiso 1 1 calc R U . . .
H16C H 0.576526 0.337349 -0.022054 0.036 Uiso 1 1 calc R U . . .
C17 C 0.69935(16) 0.37513(5) 0.28252(13) 0.0177(3) Uani 1 1 d . . . . .
C18 C 0.78342(17) 0.33740(6) 0.36744(14) 0.0222(3) Uani 1 1 d . . . . .
H18 H 0.734392 0.304161 0.385240 0.027 Uiso 1 1 calc R U . . .
C19 C 0.93706(19) 0.34758(6) 0.42622(15) 0.0266(3) Uani 1 1 d . . . . .
H19 H 0.992516 0.321141 0.482301 0.032 Uiso 1 1 calc R U . . .
C20 C 1.00932(18) 0.39598(7) 0.40336(15) 0.0277(3) Uani 1 1 d . . . . .
H20 H 1.114136 0.402973 0.444100 0.033 Uiso 1 1 calc R U . . .
C21 C 0.92863(19) 0.43441(6) 0.32080(16) 0.0284(3) Uani 1 1 d . . . . .
H21 H 0.977936 0.467822 0.305015 0.034 Uiso 1 1 calc R U . . .
C22 C 0.77529(17) 0.42391(6) 0.26115(14) 0.0222(3) Uani 1 1 d . . . . .
H22 H 0.720923 0.450450 0.204646 0.027 Uiso 1 1 calc R U . . .

loop_
_atom_site_aniso_label
_atom_site_aniso_U_11
_atom_site_aniso_U_22
_atom_site_aniso_U_33
_atom_site_aniso_U_23
_atom_site_aniso_U_13
_atom_site_aniso_U_12
Si1 0.0227(2) 0.0157(2) 0.0155(2) 0.00127(13) 0.00481(15) 0.00322(13)
N1 0.0325(7) 0.0205(6) 0.0136(6) -0.0001(5) 0.0047(5) 0.0075(5)
C1 0.0237(7) 0.0194(7) 0.0195(7) 0.0000(5) 0.0016(5) 0.0007(5)
Si2 0.0207(2) 0.0151(2) 0.01255(19) -0.00083(12) 0.00210(14) 0.00175(13)
N2 0.0294(6) 0.0197(6) 0.0119(6) -0.0008(4) 0.0014(5) 0.0063(5)
C2 0.0258(7) 0.0279(7) 0.0200(7) -0.0003(6) 0.0044(6) 0.0058(6)
C3 0.0211(7) 0.0356(8) 0.0212(7) 0.0047(6) 0.0028(5) -0.0011(6)
C4 0.0289(8) 0.0256(7) 0.0233(7) 0.0031(6) -0.0008(6) -0.0080(6)
C5 0.0280(7) 0.0191(7) 0.0192(7) -0.0018(5) 0.0003(6) -0.0002(5)
C6 0.0212(7) 0.0198(7) 0.0124(6) 0.0010(5) 0.0002(5) 0.0012(5)
C7 0.0349(8) 0.0278(8) 0.0223(7) 0.0070(6) 0.0067(6) 0.0089(6)
C8 0.0247(7) 0.0220(7) 0.0247(7) -0.0011(5) 0.0070(6) -0.0011(5)
C9 0.0192(6) 0.0170(6) 0.0168(6) 0.0007(5) 0.0032(5) 0.0006(5)
C10 0.0224(7) 0.0186(6) 0.0172(6) -0.0033(5) 0.0063(5) -0.0004(5)
C11 0.0223(7) 0.0219(7) 0.0126(6) -0.0013(5) 0.0030(5) -0.0030(5)
C12 0.0211(6) 0.0182(6) 0.0152(6) 0.0016(5) 0.0003(5) 0.0003(5)
C13 0.0182(6) 0.0168(6) 0.0166(6) -0.0016(5) 0.0029(5) -0.0002(5)
C14 0.0240(7) 0.0211(7) 0.0120(6) -0.0007(5) 0.0031(5) 0.0010(5)
C15 0.0267(7) 0.0244(7) 0.0208(7) -0.0001(5) 0.0035(6) -0.0032(6)
C16 0.0301(7) 0.0222(7) 0.0189(7) -0.0042(5) 0.0024(6) 0.0040(6)
C17 0.0229(7) 0.0187(6) 0.0122(6) -0.0021(5) 0.0044(5) 0.0018(5)
C18 0.0278(7) 0.0198(7) 0.0188(7) 0.0005(5) 0.0018(5) 0.0006(6)
C19 0.0284(8) 0.0302(8) 0.0204(7) 0.0015(6) -0.0002(6) 0.0063(6)
C20 0.0222(7) 0.0382(9) 0.0225(7) -0.0058(6) 0.0021(6) -0.0023(6)
C21 0.0291(8) 0.0278(8) 0.0292(8) -0.0010(6) 0.0071(6) -0.0075(6)
C22 0.0267(7) 0.0204(7) 0.0200(7) 0.0015(5) 0.0052(6) 0.0006(5)

loop_
_atom_type_symbol
_atom_type_description
_atom_type_scat_dispersion_real
_atom_type_scat_dispersion_imag
_atom_type_scat_source
C C 0.0181 0.0091 'International Tables Vol C Tables 4.2.6.8 and 6.1.1.4'
H H 0.0000 0.0000 'International Tables Vol C Tables 4.2.6.8 and 6.1.1.4'
N N 0.0311 0.0180 'International Tables Vol C Tables 4.2.6.8 and 6.1.1.4'
Si Si 0.2541 0.3302 'International Tables Vol C Tables 4.2.6.8 and 6.1.1.4'

loop_
_geom_angle_atom_site_label_1
_geom_angle_atom_site_label_2
_geom_angle_atom_site_label_3
_geom_angle
_geom_angle_site_symmetry_1
_geom_angle_site_symmetry_3
_geom_angle_publ_flag
N1 Si1 C7 104.52(6) . . ?
N1 Si1 C8 113.28(7) . . ?
C7 Si1 C8 110.67(7) . . ?
N1 Si1 C6 110.72(6) . . ?
C7 Si1 C6 109.08(7) . . ?
C8 Si1 C6 108.48(6) . . ?
C9 N1 Si1 131.21(10) . . ?
C9 N1 H7 113.7(13) . . ?
Si1 N1 H7 115.1(13) . . ?
C2 C1 C6 121.39(13) . . ?
C2 C1 H1 119.3 . . ?
C6 C1 H1 119.3 . . ?
N2 Si2 C16 104.21(6) . . ?
N2 Si2 C15 113.51(7) . . ?
C16 Si2 C15 110.29(7) . . ?
N2 Si2 C17 110.14(6) . . ?
C16 Si2 C17 109.51(6) . . ?
C15 Si2 C17 109.07(6) . . ?
C13 N2 Si2 130.94(10) . . ?
C13 N2 H6 111.9(12) . . ?
Si2 N2 H6 117.0(12) . . ?
C1 C2 C3 119.90(14) . . ?
C1 C2 H2 120.0 . . ?
C3 C2 H2 120.0 . . ?
C4 C3 C2 120.02(14) . . ?
C4 C3 H3 120.0 . . ?
C2 C3 H3 120.0 . . ?
C3 C4 C5 119.91(13) . . ?
C3 C4 H4 120.0 . . ?
C5 C4 H4 120.0 . . ?
C4 C5 C6 121.19(13) . . ?
C4 C5 H5 119.4 . . ?
C6 C5 H5 119.4 . . ?
C1 C6 C5 117.58(13) . . ?
C1 C6 Si1 120.09(10) . . ?
C5 C6 Si1 122.26(10) . . ?
Si1 C7 H7A 109.5 . . ?
Si1 C7 H7B 109.5 . . ?
H7A C7 H7B 109.5 . . ?
Si1 C7 H7C 109.5 . . ?
H7A C7 H7C 109.5 . . ?
H7B C7 H7C 109.5 . . ?
Si1 C8 H8A 109.5 . . ?
Si1 C8 H8B 109.5 . . ?
H8A C8 H8B 109.5 . . ?
Si1 C8 H8C 109.5 . . ?
H8A C8 H8C 109.5 . . ?
H8B C8 H8C 109.5 . . ?
C14 C9 N1 119.59(12) . . ?
C14 C9 C10 118.77(12) . . ?
N1 C9 C10 121.64(12) . . ?
C11 C10 C9 119.31(12) . . ?
C11 C10 H10 120.3 . . ?
C9 C10 H10 120.3 . . ?
C10 C11 C12 121.99(12) . . ?
C10 C11 H11 119.0 . . ?
C12 C11 H11 119.0 . . ?
C11 C12 C13 119.08(12) . . ?
C11 C12 H12 120.5 . . ?
C13 C12 H12 120.5 . . ?
C14 C13 N2 119.82(12) . . ?
C14 C13 C12 118.82(12) . . ?
N2 C13 C12 121.36(12) . . ?
C13 C14 C9 121.96(12) . . ?
C13 C14 H14 119.0 . . ?
C9 C14 H14 119.0 . . ?
Si2 C15 H15A 109.5 . . ?
Si2 C15 H15B 109.5 . . ?
H15A C15 H15B 109.5 . . ?
Si2 C15 H15C 109.5 . . ?
H15A C15 H15C 109.5 . . ?
H15B C15 H15C 109.5 . . ?
Si2 C16 H16A 109.5 . . ?
Si2 C16 H16B 109.5 . . ?
H16A C16 H16B 109.5 . . ?
Si2 C16 H16C 109.5 . . ?
H16A C16 H16C 109.5 . . ?
H16B C16 H16C 109.5 . . ?
C22 C17 C18 117.31(13) . . ?
C22 C17 Si2 121.86(10) . . ?
C18 C17 Si2 120.69(10) . . ?
C19 C18 C17 121.36(13) . . ?
C19 C18 H18 119.3 . . ?
C17 C18 H18 119.3 . . ?
C20 C19 C18 120.17(14) . . ?
C20 C19 H19 119.9 . . ?
C18 C19 H19 119.9 . . ?
C19 C20 C21 119.87(14) . . ?
C19 C20 H20 120.1 . . ?
C21 C20 H20 120.1 . . ?
C20 C21 C22 119.82(14) . . ?
C20 C21 H21 120.1 . . ?
C22 C21 H21 120.1 . . ?
C21 C22 C17 121.47(13) . . ?
C21 C22 H22 119.3 . . ?
C17 C22 H22 119.3 . . ?

loop_
_geom_bond_atom_site_label_1
_geom_bond_atom_site_label_2
_geom_bond_distance
_geom_bond_site_symmetry_2
_geom_bond_publ_flag
Si1 N1 1.7327(12) . ?
Si1 C7 1.8620(15) . ?
Si1 C8 1.8665(15) . ?
Si1 C6 1.8743(15) . ?
N1 C9 1.3986(18) . ?
N1 H7 0.83(2) . ?
C1 C2 1.386(2) . ?
C1 C6 1.3997(19) . ?
C1 H1 0.9500 . ?
Si2 N2 1.7328(12) . ?
Si2 C16 1.8604(14) . ?
Si2 C15 1.8614(15) . ?
Si2 C17 1.8751(14) . ?
N2 C13 1.3976(17) . ?
N2 H6 0.86(2) . ?
C2 C3 1.389(2) . ?
C2 H2 0.9500 . ?
C3 C4 1.383(2) . ?
C3 H3 0.9500 . ?
C4 C5 1.392(2) . ?
C4 H4 0.9500 . ?
C5 C6 1.403(2) . ?
C5 H5 0.9500 . ?
C7 H7A 0.9800 . ?
C7 H7B 0.9800 . ?
C7 H7C 0.9800 . ?
C8 H8A 0.9800 . ?
C8 H8B 0.9800 . ?
C8 H8C 0.9800 . ?
C9 C14 1.3950(19) . ?
C9 C10 1.4024(19) . ?
C10 C11 1.386(2) . ?
C10 H10 0.9500 . ?
C11 C12 1.3905(19) . ?
C11 H11 0.9500 . ?
C12 C13 1.4048(19) . ?
C12 H12 0.9500 . ?
C13 C14 1.3934(19) . ?
C14 H14 0.9500 . ?
C15 H15A 0.9800 . ?
C15 H15B 0.9800 . ?
C15 H15C 0.9800 . ?
C16 H16A 0.9800 . ?
C16 H16B 0.9800 . ?
C16 H16C 0.9800 . ?
C17 C22 1.399(2) . ?
C17 C18 1.4000(19) . ?
C18 C19 1.389(2) . ?
C18 H18 0.9500 . ?
C19 C20 1.380(2) . ?
C19 H19 0.9500 . ?
C20 C21 1.387(2) . ?
C20 H20 0.9500 . ?
C21 C22 1.391(2) . ?
C21 H21 0.9500 . ?
C22 H22 0.9500 . ?
